data_7001473
loop_
_publ_author_name
'Unger, Yvonne'
'Zeller, Alexander'
'Taige, Maria A.'
'Strassner, Thomas'

_publ_section_title
;
 Near-UV phosphorescent emitters: N-heterocyclic platinum(ii)
 tetracarbene complexes
;
_journal_issue 24
_journal_name_full 'Dalton Transactions'
_journal_page_first 4786
_journal_page_last 4794
_journal_paper_doi 10.1039/b900655a
_journal_year 2009
_chemical_compound_source synthesis
_chemical_formula_moiety 'C26 H40 N8 Pt, 6(C2 H6 O S), 2(Br)'
_chemical_formula_sum 'C38 H76 Br2 N8 O6 Pt S6'
_chemical_formula_weight 1288.33
_chemical_name_common
;
Bis-(1,1'-di-isopropyl-3,3'-methylene-diimidazoline-2,2'-
diylidene) platinum(ii) dibromide
;
_chemical_name_systematic
;
Bis-(1,1'-di-isopropyl-3,3'-methylene-diimidazoline-2,2'-diylidene)
platinum(II) dibromide
;
_space_group_IT_number 2
_symmetry_cell_setting triclinic
_symmetry_Int_Tables_number 2
_symmetry_space_group_name_Hall '-P 1'
_symmetry_space_group_name_H-M 'P -1'
_atom_sites_solution_hydrogens geom
_atom_sites_solution_primary direct
_atom_sites_solution_secondary difmap
_audit_creation_method SHELXL-97
_cell_angle_alpha 71.532(12)
_cell_angle_beta 61.951(12)
_cell_angle_gamma 83.852(13)
_cell_formula_units_Z 1
_cell_length_a 11.8960(14)
_cell_length_b 11.985(2)
_cell_length_c 12.036(2)
_cell_measurement_reflns_used 63
_cell_measurement_temperature 198(2)
_cell_measurement_theta_max 22.904
_cell_measurement_theta_min 5.350
_cell_volume 1434.7(4)
_computing_cell_refinement 'Dirax/Isq (Duisenberg & Schreurs, 1989-200)'
_computing_data_collection 'Collect (Nonius BV, 1997-2000)'
_computing_data_reduction 'EvalCCD (Duisenberg & Schreurs, 1990-200)'
_computing_molecular_graphics 'Ortep III 1.0.3 (M.Burnett, C.Johson, 2000)'
_computing_publication_material 'XCIF 6.12 (Sheldrick, 1997)'
_computing_structure_refinement 'SHELXL-97 (Sheldrick, 1997)'
_computing_structure_solution 'SHELXS-97 (Sheldrick, 1990)'
_diffrn_ambient_temperature 198(2)
_diffrn_detector_area_resol_mean 9
_diffrn_measured_fraction_theta_full 0.992
_diffrn_measured_fraction_theta_max 0.992
_diffrn_measurement_device_type KappaCCD
_diffrn_measurement_method CCD
_diffrn_radiation_monochromator graphite
_diffrn_radiation_probe x-ray
_diffrn_radiation_type MoK\a
_diffrn_radiation_wavelength 0.71073
_diffrn_reflns_av_R_equivalents 0.0841
_diffrn_reflns_av_sigmaI/netI 0.0338
_diffrn_reflns_limit_h_max 14
_diffrn_reflns_limit_h_min -14
_diffrn_reflns_limit_k_max 15
_diffrn_reflns_limit_k_min -15
_diffrn_reflns_limit_l_max 15
_diffrn_reflns_limit_l_min -15
_diffrn_reflns_number 51674
_diffrn_reflns_theta_full 26.52
_diffrn_reflns_theta_max 26.52
_diffrn_reflns_theta_min 3.04
_diffrn_source 'fine-focus sealed tube'
_diffrn_source_type 'fine focused sealed tube'
_exptl_absorpt_coefficient_mu 3.936
_exptl_absorpt_correction_T_max 0.392
_exptl_absorpt_correction_T_min 0.286
_exptl_absorpt_correction_type multi-scan
_exptl_absorpt_process_details 'SADABS 2.03(Sheldrick, Bruker AXS Inc., 2002)'
_exptl_crystal_colour colorless
_exptl_crystal_density_diffrn 1.129
_exptl_crystal_density_method 'not measured'
_exptl_crystal_description needle
_exptl_crystal_F_000 484
_exptl_crystal_recrystallization_method 'slow diffusion of methanol into a saturated solution of the complex in DMSO'
_exptl_crystal_size_max 0.766
_exptl_crystal_size_mid 0.273
_exptl_crystal_size_min 0.238
_platon_squeeze_details
;
Due to their severe disorder, two molecules of DMSO per asymmetric unit cell
are removed using the PLATON calc squeeze procedure. Therefore, the given
formula and the formula weight differ from the calculated ones.
;
_refine_diff_density_max 1.407
_refine_diff_density_min -1.262
_refine_diff_density_rms 0.112
_refine_ls_extinction_method none
_refine_ls_goodness_of_fit_ref 1.082
_refine_ls_hydrogen_treatment constr
_refine_ls_matrix_type full
_refine_ls_number_parameters 211
_refine_ls_number_reflns 5909
_refine_ls_number_restraints 0
_refine_ls_restrained_S_all 1.082
_refine_ls_R_factor_all 0.0272
_refine_ls_R_factor_gt 0.0260
_refine_ls_shift/su_max 0.001
_refine_ls_shift/su_mean 0.000
_refine_ls_structure_factor_coef Fsqd
_refine_ls_weighting_details 'calc w=1/[\s^2^(Fo^2^)+(0.0354P)^2^+1.1853P] where P=(Fo^2^+2Fc^2^)/3'
_refine_ls_weighting_scheme calc
_refine_ls_wR_factor_gt 0.0664
_refine_ls_wR_factor_ref 0.0668
_reflns_number_gt 5799
_reflns_number_total 5954
_reflns_threshold_expression >2sigma(I)
_cod_data_source_file b900655a.txt
_cod_data_source_block str-220e
_cod_database_code 7001473

loop_
_symmetry_equiv_pos_as_xyz
'x, y, z'
'-x, -y, -z'

loop_
_atom_site_label
_atom_site_type_symbol
_atom_site_fract_x
_atom_site_fract_y
_atom_site_fract_z
_atom_site_U_iso_or_equiv
_atom_site_adp_type
_atom_site_occupancy
_atom_site_symmetry_multiplicity
_atom_site_calc_flag
_atom_site_refinement_flags
_atom_site_disorder_assembly
_atom_site_disorder_group
Pt1 Pt 1.0000 0.0000 0.0000 0.02056(6) Uani 1 2 d S . .
N21 N 0.7551(2) -0.0702(2) 0.2424(2) 0.0247(5) Uani 1 1 d . . .
N22 N 0.7486(2) -0.0795(2) 0.0531(2) 0.0248(5) Uani 1 1 d . . .
N51 N 0.8385(2) 0.0732(2) 0.2536(2) 0.0289(5) Uani 1 1 d . . .
N52 N 0.8266(2) 0.0536(2) -0.1354(2) 0.0266(5) Uani 1 1 d . . .
C11 C 0.8590(2) 0.0034(2) 0.1784(3) 0.0235(5) Uani 1 1 d . . .
C12 C 0.8521(3) -0.0074(2) -0.0359(3) 0.0243(5) Uani 1 1 d . . .
C31 C 0.6687(3) -0.0472(3) 0.3582(3) 0.0315(6) Uani 1 1 d . . .
H31 H 0.5900 -0.0862 0.4194 0.038 Uiso 1 1 calc R . .
C32 C 0.6578(3) -0.0648(3) 0.0098(3) 0.0287(6) Uani 1 1 d . . .
H32 H 0.5785 -0.1046 0.0538 0.034 Uiso 1 1 calc R . .
C41 C 0.7209(3) 0.0424(3) 0.3649(3) 0.0342(7) Uani 1 1 d . . .
H41 H 0.6849 0.0776 0.4319 0.041 Uiso 1 1 calc R . .
C42 C 0.7065(3) 0.0186(3) -0.1083(3) 0.0316(6) Uani 1 1 d . . .
H42 H 0.6671 0.0474 -0.1620 0.038 Uiso 1 1 calc R . .
C61 C 0.9196(3) 0.1787(3) 0.2103(3) 0.0369(7) Uani 1 1 d . . .
H61 H 1.0015 0.1729 0.1359 0.044 Uiso 1 1 calc R . .
C62 C 0.9047(3) 0.1566(3) -0.2439(3) 0.0329(6) Uani 1 1 d . . .
H62 H 0.9856 0.1598 -0.2419 0.039 Uiso 1 1 calc R . .
C71 C 0.9449(4) 0.1865(4) 0.3191(4) 0.0527(9) Uani 1 1 d . . .
H71A H 0.8660 0.1945 0.3920 0.079 Uiso 1 1 calc R . .
H71B H 1.0014 0.2536 0.2868 0.079 Uiso 1 1 calc R . .
H71C H 0.9836 0.1162 0.3477 0.079 Uiso 1 1 calc R . .
C72 C 0.9334(4) 0.1462(4) -0.3767(3) 0.0465(8) Uani 1 1 d . . .
H72A H 0.9765 0.0750 -0.3876 0.070 Uiso 1 1 calc R . .
H72B H 0.9869 0.2126 -0.4457 0.070 Uiso 1 1 calc R . .
H72C H 0.8551 0.1443 -0.3810 0.070 Uiso 1 1 calc R . .
C81 C 0.8574(7) 0.2872(4) 0.1624(7) 0.101(2) Uani 1 1 d . . .
H81A H 0.8367 0.2770 0.0980 0.151 Uiso 1 1 calc R . .
H81B H 0.9152 0.3547 0.1230 0.151 Uiso 1 1 calc R . .
H81C H 0.7809 0.2988 0.2357 0.151 Uiso 1 1 calc R . .
C82 C 0.8366(5) 0.2668(3) -0.2213(5) 0.0627(11) Uani 1 1 d . . .
H82A H 0.7591 0.2672 -0.2277 0.094 Uiso 1 1 calc R . .
H82B H 0.8904 0.3345 -0.2869 0.094 Uiso 1 1 calc R . .
H82C H 0.8169 0.2689 -0.1350 0.094 Uiso 1 1 calc R . .
C91 C 0.7364(3) -0.1496(2) 0.1821(3) 0.0264(5) Uani 1 1 d . . .
H91A H 0.6525 -0.1893 0.2372 0.032 Uiso 1 1 calc R . .
H91B H 0.7998 -0.2088 0.1722 0.032 Uiso 1 1 calc R . .
S1 S 0.43585(10) 0.21016(8) 0.28999(9) 0.0469(2) Uani 1 1 d . . .
O1 O 0.4545(3) 0.3372(2) 0.2104(3) 0.0740(9) Uani 1 1 d . . .
C9 C 0.5223(4) 0.1313(3) 0.1743(4) 0.0534(9) Uani 1 1 d . . .
H9A H 0.4955 0.1526 0.1068 0.080 Uiso 1 1 calc R . .
H9B H 0.5062 0.0483 0.2188 0.080 Uiso 1 1 calc R . .
H9C H 0.6119 0.1507 0.1348 0.080 Uiso 1 1 calc R . .
C10 C 0.2811(4) 0.1632(4) 0.3317(5) 0.0638(11) Uani 1 1 d . . .
H10A H 0.2187 0.1980 0.3960 0.096 Uiso 1 1 calc R . .
H10B H 0.2712 0.0790 0.3678 0.096 Uiso 1 1 calc R . .
H10C H 0.2694 0.1872 0.2540 0.096 Uiso 1 1 calc R . .
Br1 Br 0.60348(3) 0.19713(3) 0.62927(3) 0.03363(8) Uani 1 1 d . . .

loop_
_atom_site_aniso_label
_atom_site_aniso_U_11
_atom_site_aniso_U_22
_atom_site_aniso_U_33
_atom_site_aniso_U_23
_atom_site_aniso_U_13
_atom_site_aniso_U_12
Pt1 0.01701(9) 0.03084(9) 0.01843(9) -0.01140(6) -0.00905(6) -0.00031(5)
N21 0.0216(11) 0.0343(11) 0.0191(11) -0.0102(9) -0.0088(9) 0.0012(9)
N22 0.0224(12) 0.0316(11) 0.0252(12) -0.0122(9) -0.0124(10) 0.0005(9)
N51 0.0307(13) 0.0361(12) 0.0238(12) -0.0136(10) -0.0125(10) -0.0003(10)
N52 0.0246(12) 0.0364(12) 0.0242(12) -0.0100(10) -0.0143(10) -0.0019(9)
C11 0.0202(13) 0.0309(13) 0.0220(13) -0.0101(11) -0.0103(11) -0.0004(10)
C12 0.0221(13) 0.0331(13) 0.0228(13) -0.0133(11) -0.0113(11) 0.0011(10)
C31 0.0236(15) 0.0460(16) 0.0216(14) -0.0126(12) -0.0062(12) 0.0010(12)
C32 0.0218(14) 0.0380(14) 0.0343(15) -0.0159(12) -0.0159(12) -0.0001(11)
C41 0.0315(16) 0.0481(17) 0.0227(14) -0.0185(13) -0.0080(13) 0.0045(13)
C42 0.0274(15) 0.0414(15) 0.0369(16) -0.0154(13) -0.0215(13) 0.0027(12)
C61 0.0426(18) 0.0398(16) 0.0341(17) -0.0171(13) -0.0171(15) -0.0058(14)
C62 0.0298(16) 0.0413(16) 0.0286(15) -0.0060(13) -0.0159(13) -0.0044(12)
C71 0.057(2) 0.066(2) 0.053(2) -0.0252(19) -0.033(2) -0.0074(18)
C72 0.0419(19) 0.066(2) 0.0284(17) -0.0104(16) -0.0151(15) -0.0039(16)
C81 0.156(6) 0.040(2) 0.165(6) -0.002(3) -0.135(5) -0.011(3)
C82 0.072(3) 0.0403(19) 0.059(3) -0.0122(18) -0.018(2) -0.0054(18)
C91 0.0260(14) 0.0280(13) 0.0262(14) -0.0076(11) -0.0127(12) -0.0021(11)
S1 0.0574(6) 0.0440(4) 0.0416(5) -0.0150(4) -0.0223(4) -0.0029(4)
O1 0.091(2) 0.0373(14) 0.082(2) -0.0190(14) -0.0286(19) -0.0066(14)
C9 0.058(2) 0.048(2) 0.054(2) -0.0169(17) -0.026(2) 0.0095(17)
C10 0.050(2) 0.068(3) 0.063(3) -0.021(2) -0.017(2) 0.000(2)
Br1 0.02613(16) 0.04022(16) 0.03535(17) -0.01465(13) -0.01233(13) -0.00100(12)

loop_
_atom_type_symbol
_atom_type_description
_atom_type_scat_dispersion_real
_atom_type_scat_dispersion_imag
_atom_type_scat_source
C C 0.0033 0.0016 'International Tables Vol C Tables 4.2.6.8 and 6.1.1.4'
H H 0.0000 0.0000 'International Tables Vol C Tables 4.2.6.8 and 6.1.1.4'
N N 0.0061 0.0033 'International Tables Vol C Tables 4.2.6.8 and 6.1.1.4'
Pt Pt -1.7033 8.3905 'International Tables Vol C Tables 4.2.6.8 and 6.1.1.4'
Br Br -0.2901 2.4595 'International Tables Vol C Tables 4.2.6.8 and 6.1.1.4'
O O 0.0106 0.0060 'International Tables Vol C Tables 4.2.6.8 and 6.1.1.4'
S S 0.1246 0.1234 'International Tables Vol C Tables 4.2.6.8 and 6.1.1.4'

loop_
_geom_angle_atom_site_label_1
_geom_angle_atom_site_label_2
_geom_angle_atom_site_label_3
_geom_angle
_geom_angle_site_symmetry_1
_geom_angle_site_symmetry_3
_geom_angle_publ_flag
C12 Pt1 C12 180.0 . 2_755 ?
C12 Pt1 C11 97.43(10) . 2_755 ?
C12 Pt1 C11 82.57(10) 2_755 2_755 ?
C12 Pt1 C11 82.57(10) . . ?
C12 Pt1 C11 97.43(10) 2_755 . ?
C11 Pt1 C11 179.999(1) 2_755 . ?
C11 N21 C31 110.7(2) . . ?
C11 N21 C91 121.2(2) . . ?
C31 N21 C91 127.6(2) . . ?
C12 N22 C32 110.8(2) . . ?
C12 N22 C91 121.0(2) . . ?
C32 N22 C91 127.8(2) . . ?
C11 N51 C41 109.7(2) . . ?
C11 N51 C61 123.7(2) . . ?
C41 N51 C61 125.8(2) . . ?
C12 N52 C42 109.8(2) . . ?
C12 N52 C62 124.1(2) . . ?
C42 N52 C62 125.2(2) . . ?
N21 C11 N51 105.7(2) . . ?
N21 C11 Pt1 121.02(19) . . ?
N51 C11 Pt1 133.1(2) . . ?
N52 C12 N22 105.8(2) . . ?
N52 C12 Pt1 132.8(2) . . ?
N22 C12 Pt1 121.25(19) . . ?
C41 C31 N21 106.3(3) . . ?
C41 C31 H31 126.8 . . ?
N21 C31 H31 126.8 . . ?
C42 C32 N22 106.4(2) . . ?
C42 C32 H32 126.8 . . ?
N22 C32 H32 126.8 . . ?
C31 C41 N51 107.6(3) . . ?
C31 C41 H41 126.2 . . ?
N51 C41 H41 126.2 . . ?
C32 C42 N52 107.2(2) . . ?
C32 C42 H42 126.4 . . ?
N52 C42 H42 126.4 . . ?
N51 C61 C71 111.3(3) . . ?
N51 C61 C81 109.4(3) . . ?
C71 C61 C81 111.6(3) . . ?
N51 C61 H61 108.2 . . ?
C71 C61 H61 108.2 . . ?
C81 C61 H61 108.2 . . ?
N52 C62 C82 109.0(3) . . ?
N52 C62 C72 111.1(3) . . ?
C82 C62 C72 111.7(3) . . ?
N52 C62 H62 108.3 . . ?
C82 C62 H62 108.3 . . ?
C72 C62 H62 108.3 . . ?
C61 C71 H71A 109.5 . . ?
C61 C71 H71B 109.5 . . ?
H71A C71 H71B 109.5 . . ?
C61 C71 H71C 109.5 . . ?
H71A C71 H71C 109.5 . . ?
H71B C71 H71C 109.5 . . ?
C62 C72 H72A 109.5 . . ?
C62 C72 H72B 109.5 . . ?
H72A C72 H72B 109.5 . . ?
C62 C72 H72C 109.5 . . ?
H72A C72 H72C 109.5 . . ?
H72B C72 H72C 109.5 . . ?
C61 C81 H81A 109.5 . . ?
C61 C81 H81B 109.5 . . ?
H81A C81 H81B 109.5 . . ?
C61 C81 H81C 109.5 . . ?
H81A C81 H81C 109.5 . . ?
H81B C81 H81C 109.5 . . ?
C62 C82 H82A 109.5 . . ?
C62 C82 H82B 109.5 . . ?
H82A C82 H82B 109.5 . . ?
C62 C82 H82C 109.5 . . ?
H82A C82 H82C 109.5 . . ?
H82B C82 H82C 109.5 . . ?
N21 C91 N22 107.8(2) . . ?
N21 C91 H91A 110.2 . . ?
N22 C91 H91A 110.2 . . ?
N21 C91 H91B 110.2 . . ?
N22 C91 H91B 110.2 . . ?
H91A C91 H91B 108.5 . . ?
O1 S1 C10 106.8(2) . . ?
O1 S1 C9 105.79(19) . . ?
C10 S1 C9 97.1(2) . . ?
S1 C9 H9A 109.5 . . ?
S1 C9 H9B 109.5 . . ?
H9A C9 H9B 109.5 . . ?
S1 C9 H9C 109.5 . . ?
H9A C9 H9C 109.5 . . ?
H9B C9 H9C 109.5 . . ?
S1 C10 H10A 109.5 . . ?
S1 C10 H10B 109.5 . . ?
H10A C10 H10B 109.5 . . ?
S1 C10 H10C 109.5 . . ?
H10A C10 H10C 109.5 . . ?
H10B C10 H10C 109.5 . . ?

loop_
_geom_bond_atom_site_label_1
_geom_bond_atom_site_label_2
_geom_bond_distance
_geom_bond_site_symmetry_2
_geom_bond_publ_flag
Pt1 C12 2.016(3) . ?
Pt1 C12 2.016(3) 2_755 ?
Pt1 C11 2.020(3) 2_755 ?
Pt1 C11 2.020(3) . ?
N21 C11 1.344(4) . ?
N21 C31 1.382(4) . ?
N21 C91 1.456(3) . ?
N22 C12 1.346(4) . ?
N22 C32 1.378(3) . ?
N22 C91 1.458(3) . ?
N51 C11 1.344(3) . ?
N51 C41 1.386(4) . ?
N51 C61 1.474(4) . ?
N52 C12 1.342(3) . ?
N52 C42 1.389(4) . ?
N52 C62 1.474(4) . ?
C31 C41 1.337(4) . ?
C31 H31 0.9300 . ?
C32 C42 1.344(4) . ?
C32 H32 0.9300 . ?
C41 H41 0.9300 . ?
C42 H42 0.9300 . ?
C61 C71 1.505(4) . ?
C61 C81 1.514(5) . ?
C61 H61 0.9800 . ?
C62 C82 1.505(5) . ?
C62 C72 1.514(4) . ?
C62 H62 0.9800 . ?
C71 H71A 0.9600 . ?
C71 H71B 0.9600 . ?
C71 H71C 0.9600 . ?
C72 H72A 0.9600 . ?
C72 H72B 0.9600 . ?
C72 H72C 0.9600 . ?
C81 H81A 0.9600 . ?
C81 H81B 0.9600 . ?
C81 H81C 0.9600 . ?
C82 H82A 0.9600 . ?
C82 H82B 0.9600 . ?
C82 H82C 0.9600 . ?
C91 H91A 0.9700 . ?
C91 H91B 0.9700 . ?
S1 O1 1.495(3) . ?
S1 C10 1.769(4) . ?
S1 C9 1.780(4) . ?
C9 H9A 0.9600 . ?
C9 H9B 0.9600 . ?
C9 H9C 0.9600 . ?
C10 H10A 0.9600 . ?
C10 H10B 0.9600 . ?
C10 H10C 0.9600 . ?

loop_
_platon_squeeze_void_nr
_platon_squeeze_void_average_x
_platon_squeeze_void_average_y
_platon_squeeze_void_average_z
_platon_squeeze_void_volume
_platon_squeeze_void_count_electrons
1 0.023 0.406 0.888 25.7 0.6
2 -0.024 0.597 0.116 26.0 0.4
3 0.100 0.364 0.349 13.3 -0.9
4 0.350 0.608 0.642 8.5 0.1
5 0.650 0.392 0.358 8.5 0.1
6 0.900 0.636 0.651 13.3 -1.0
